data_4113548
loop_
_publ_author_name
'Masahiro Honma'
'Takashi Sawada'
'Yuri Fujisawa'
'Masayuki Utsugi'
'Hideaki Watanabe'
'Akinori Umino'
'Takehiko Matsumura'
'Takayuki Hagihara'
'Masashi Takano'
'Masahisa Nakada'

_publ_section_title
;
 Asymmetric Catalysis on the Intramolecular Cyclopropanation of
 \a-Diazo-\b-keto Sulfones
;
_journal_name_full 'Journal of the American Chemical Society'
_journal_page_first 2860
_journal_page_last 2861
_journal_paper_doi 10.1021/ja029534l
_journal_volume 125
_journal_year 2003
_chemical_formula_moiety 'C19 H22 O3 S '
_chemical_formula_sum 'C19 H22 O3 S'
_chemical_formula_weight 330.44
_space_group_IT_number 1
_symmetry_cell_setting triclinic
_symmetry_Int_Tables_number 1
_symmetry_space_group_name_Hall 'P 1'
_symmetry_space_group_name_H-M 'P 1'
_audit_creation_date 2002-10-22
_audit_creation_method 'by CrystalStructure v3.00'
_cell_angle_alpha 80.19(4)
_cell_angle_beta 79.47(3)
_cell_angle_gamma 69.01(3)
_cell_formula_units_Z 2
_cell_length_a 8.022(3)
_cell_length_b 8.910(4)
_cell_length_c 13.138(5)
_cell_measurement_reflns_used 9643
_cell_measurement_temperature 296.1
_cell_measurement_theta_max 27.7
_cell_measurement_theta_min 3.0
_cell_volume 856.3(6)
_computing_cell_refinement PROCESS-AUTO
_computing_data_collection PROCESS-AUTO
_computing_data_reduction CrystalStructure
_computing_publication_material 'CrystalStructure Ver. 3.00'
_computing_structure_refinement CRYSTALS
_computing_structure_solution SIR92
_diffrn_detector_area_resol_mean 10.00
_diffrn_measured_fraction_theta_full 0.9817
_diffrn_measured_fraction_theta_max 0.9817
_diffrn_measurement_device_type 'Rigaku RAXIS-RAPID'
_diffrn_measurement_method \w
_diffrn_radiation_type 'Mo K\a'
_diffrn_radiation_wavelength 0.7107
_diffrn_reflns_av_R_equivalents 0.022
_diffrn_reflns_limit_h_max 10
_diffrn_reflns_limit_h_min -10
_diffrn_reflns_limit_k_max 11
_diffrn_reflns_limit_k_min -11
_diffrn_reflns_limit_l_max 15
_diffrn_reflns_limit_l_min -17
_diffrn_reflns_number 7546
_diffrn_reflns_theta_full 27.48
_diffrn_reflns_theta_max 27.48
_exptl_absorpt_coefficient_mu 0.201
_exptl_absorpt_correction_T_max 0.980
_exptl_absorpt_correction_T_min 0.938
_exptl_absorpt_correction_type integration
_exptl_absorpt_process_details
;
    Higashi, T. (1999). Program for Absorption Correction.
    Rigaku Corporation, Tokyo, Japan.
;
_exptl_crystal_colour unknown
_exptl_crystal_density_diffrn 1.281
_exptl_crystal_description unknown
_exptl_crystal_F_000 352.00
_exptl_crystal_size_max 0.10
_exptl_crystal_size_mid 0.10
_exptl_crystal_size_min 0.10
_refine_diff_density_max 0.52
_refine_diff_density_min -0.49
_refine_ls_abs_structure_details 'Flack, H. D. (1983), Acta Cryst. A39, 876-881.  1850 Friedel Pairs'
_refine_ls_abs_structure_Flack 0.09(7)
_refine_ls_extinction_coef -40.0(1)
_refine_ls_extinction_method 'Larson (1970) Crystallographic Computing eq. 22'
_refine_ls_goodness_of_fit_ref 1.349
_refine_ls_hydrogen_treatment refall
_refine_ls_number_parameters 461
_refine_ls_number_reflns 5708
_refine_ls_R_factor_gt 0.0440
_refine_ls_shift/su_max 0.0000
_refine_ls_structure_factor_coef Fsqd
_refine_ls_weighting_details 'w = 1/[0.0010Fo^2^ + 3.0000\s^2^(Fo) + 0.5000]/(4Fo^2^)'
_refine_ls_weighting_scheme calc
_refine_ls_wR_factor_ref 0.1250
_reflns_number_gt 5708
_reflns_number_total 5368
_reflns_threshold_expression F^2^>2.0\s(F^2^)
_cod_data_source_file ja029534lsi20030117_035028_8.cif
_cod_data_source_block '_cp56-off_________________'
_cod_original_cell_volume 856.3(7)
_cod_original_sg_symbol_H-M 'P 1 '
_cod_original_formula_sum 'C19 H22 O3 S '
_cod_database_code 4113548

loop_
_symmetry_equiv_pos_as_xyz
x,y,z

loop_
_atom_site_label
_atom_site_type_symbol
_atom_site_fract_x
_atom_site_fract_y
_atom_site_fract_z
_atom_site_U_iso_or_equiv
_atom_site_adp_type
_atom_site_occupancy
_atom_site_symmetry_multiplicity
_atom_site_calc_flag
S1 S 0.7468(1) 1.05366(9) 0.12122(6) 0.0206(2) Uani 1.00 1 d
S2 S 1.3873(1) 0.92435(9) 0.78288(6) 0.0220(2) Uani 1.00 1 d
O4 O 0.5557(3) 1.1398(3) 0.1243(2) 0.0306(6) Uani 1.00 1 d
O5 O 1.5805(3) 0.8723(3) 0.7655(2) 0.0328(6) Uani 1.00 1 d
O6 O 0.8616(3) 1.0890(3) 0.0286(2) 0.0279(6) Uani 1.00 1 d
O7 O 1.3042(3) 0.8653(3) 0.8813(2) 0.0273(6) Uani 1.00 1 d
O8 O 1.3590(4) 1.2086(4) 0.5903(2) 0.0468(8) Uani 1.00 1 d
O22 O 0.6006(4) 0.8117(3) 0.2971(2) 0.0492(8) Uani 1.00 1 d
C3 C 1.4283(4) 0.8066(4) 0.5940(3) 0.0270(8) Uani 1.00 1 d
C9 C 0.7803(4) 0.8446(3) 0.1312(2) 0.0228(7) Uani 1.00 1 d
C10 C 1.3661(4) 1.2312(4) 0.6766(3) 0.0249(7) Uani 1.00 1 d
C11 C 1.3060(4) 0.8743(4) 0.6797(2) 0.0212(7) Uani 1.00 1 d
C12 C 1.3820(4) 1.3671(4) 0.8214(3) 0.0252(7) Uani 1.00 1 d
C13 C 1.1206(4) 0.8938(4) 0.6891(2) 0.0236(7) Uani 1.00 1 d
C14 C 1.1819(5) 0.7618(4) 0.5324(3) 0.0272(8) Uani 1.00 1 d
C15 C 0.4963(5) 1.2039(5) 0.3266(3) 0.040(1) Uani 1.00 1 d
C16 C 1.0164(6) 1.2219(5) 0.4766(3) 0.042(1) Uani 1.00 1 d
C17 C 0.6333(5) 0.6836(4) 0.0402(3) 0.0345(9) Uani 1.00 1 d
C18 C 0.7671(5) 1.1991(4) 0.3938(3) 0.0292(8) Uani 1.00 1 d
C19 C 1.3106(4) 1.1377(4) 0.7759(2) 0.0227(7) Uani 1.00 1 d
C20 C 1.0690(5) 1.0855(4) 0.3140(3) 0.0315(8) Uani 1.00 1 d
C21 C 1.0131(4) 1.0433(3) 0.2335(3) 0.0256(7) Uani 1.00 1 d
C23 C 0.8825(5) 0.5999(4) 0.2487(3) 0.0384(9) Uani 1.00 1 d
C24 C 1.1166(5) 0.6944(5) 0.4547(3) 0.040(1) Uani 1.00 1 d
C25 C 1.5350(5) 1.3710(4) 0.8731(3) 0.0364(9) Uani 1.00 1 d
C26 C 1.3613(5) 0.7518(4) 0.5215(3) 0.0265(8) Uani 1.00 1 d
C27 C 1.0073(4) 1.3852(4) 0.8171(3) 0.0364(9) Uani 1.00 1 d
C28 C 1.3310(4) 1.2153(4) 0.8672(2) 0.0229(7) Uani 1.00 1 d
C29 C 1.0656(4) 0.8348(4) 0.6148(3) 0.0271(8) Uani 1.00 1 d
C30 C 0.8922(6) 0.4517(4) 0.1034(3) 0.041(1) Uani 1.00 1 d
C31 C 0.8250(4) 1.0841(3) 0.2335(3) 0.0230(7) Uani 1.00 1 d
C32 C 0.9785(4) 0.9775(4) 0.7720(3) 0.0293(8) Uani 1.00 1 d
C33 C 0.7481(4) 0.7886(4) 0.0347(3) 0.0263(7) Uani 1.00 1 d
C34 C 1.1577(4) 0.9552(4) 0.1520(3) 0.0355(9) Uani 1.00 1 d
C35 C 0.9501(5) 1.1676(4) 0.3937(3) 0.0299(8) Uani 1.00 1 d
C36 C 1.6255(5) 0.7927(6) 0.5690(3) 0.044(1) Uani 1.00 1 d
C37 C 1.0519(5) 1.5286(4) 0.8306(3) 0.0347(8) Uani 1.00 1 d
C38 C 1.4396(5) 1.3511(4) 0.7049(3) 0.0344(9) Uani 1.00 1 d
C39 C 0.9745(5) 0.5591(3) 0.1368(3) 0.0310(8) Uani 1.00 1 d
C40 C 1.1770(5) 0.4752(4) 0.1343(4) 0.049(1) Uani 1.00 1 d
C41 C 0.7353(5) 0.7580(4) 0.2358(3) 0.0299(9) Uani 1.00 1 d
C42 C 0.9293(4) 0.7245(3) 0.0694(2) 0.0240(7) Uani 1.00 1 d
C43 C 0.7359(6) 0.5071(4) 0.0653(3) 0.038(1) Uani 1.00 1 d
C44 C 1.1481(4) 1.2252(4) 0.8510(3) 0.0262(7) Uani 1.00 1 d
C45 C 1.2191(5) 1.5196(4) 0.8349(3) 0.0340(9) Uani 1.00 1 d
C46 C 0.6988(4) 1.1597(4) 0.3156(3) 0.0252(8) Uani 1.00 1 d
H1 H 1.6246(5) 1.2637(4) 0.8531(3) 0.047(1) Uiso 1.00 1 c
H2 H 1.5556(5) 1.4848(4) 0.8361(3) 0.047(1) Uiso 1.00 1 c
H3 H 1.4836(5) 1.3758(4) 0.9521(3) 0.047(1) Uiso 1.00 1 c
H4 H 1.3878(4) 1.1237(4) 0.9221(2) 0.031(1) Uiso 1.00 1 c
H5 H 1.1060(4) 1.1483(4) 0.8999(3) 0.033(1) Uiso 1.00 1 c
H6 H 0.9739(4) 1.3899(4) 0.7448(3) 0.046(1) Uiso 1.00 1 c
H7 H 0.8869(4) 1.4049(4) 0.8508(3) 0.046(1) Uiso 1.00 1 c
H8 H 0.9599(5) 1.6244(4) 0.8228(3) 0.042(1) Uiso 1.00 1 c
H9 H 1.2490(5) 1.6170(4) 0.8475(3) 0.042(1) Uiso 1.00 1 c
H10 H 1.6824(5) 0.7472(6) 0.5013(3) 0.056(2) Uiso 1.00 1 c
H11 H 1.6404(5) 0.8992(6) 0.5743(3) 0.056(2) Uiso 1.00 1 c
H12 H 1.6884(5) 0.7212(6) 0.6193(3) 0.056(2) Uiso 1.00 1 c
H13 H 0.8661(4) 0.9793(4) 0.7676(3) 0.037(1) Uiso 1.00 1 c
H14 H 1.0091(4) 0.9313(4) 0.8376(3) 0.037(1) Uiso 1.00 1 c
H15 H 0.9561(4) 1.0973(4) 0.7606(3) 0.037(1) Uiso 1.00 1 c
H16 H 1.4471(5) 0.6966(4) 0.4657(3) 0.034(1) Uiso 1.00 1 c
H17 H 0.9444(4) 0.8554(4) 0.6125(3) 0.035(1) Uiso 1.00 1 c
H18 H 1.0088(5) 0.7524(5) 0.4342(3) 0.054(2) Uiso 1.00 1 c
H19 H 1.0528(5) 0.6454(5) 0.4892(3) 0.054(2) Uiso 1.00 1 c
H20 H 1.1888(5) 0.6854(5) 0.3932(3) 0.054(2) Uiso 1.00 1 c
H21 H 1.0584(6) 1.3200(5) 0.4314(3) 0.056(2) Uiso 1.00 1 c
H22 H 0.9444(6) 1.2370(5) 0.5364(3) 0.055(2) Uiso 1.00 1 c
H23 H 1.1184(6) 1.1370(5) 0.5034(3) 0.056(2) Uiso 1.00 1 c
H24 H 0.6934(5) 1.2629(4) 0.4453(3) 0.036(1) Uiso 1.00 1 c
H25 H 1.1898(5) 1.0734(4) 0.3131(3) 0.038(1) Uiso 1.00 1 c
H26 H 0.4463(5) 1.2147(5) 0.4034(3) 0.050(2) Uiso 1.00 1 c
H27 H 0.4373(5) 1.3127(5) 0.2794(3) 0.049(2) Uiso 1.00 1 c
H28 H 0.4803(5) 1.0987(5) 0.3144(3) 0.049(2) Uiso 1.00 1 c
H29 H 1.1657(4) 0.8512(4) 0.1555(3) 0.043(1) Uiso 1.00 1 c
H30 H 1.1667(4) 1.0272(4) 0.0795(3) 0.043(1) Uiso 1.00 1 c
H31 H 1.2547(4) 0.9572(4) 0.1585(3) 0.043(1) Uiso 1.00 1 c
H32 H 1.2080(5) 0.3469(4) 0.1789(4) 0.055(2) Uiso 1.00 1 c
H33 H 1.2470(5) 0.4409(4) 0.0609(4) 0.056(2) Uiso 1.00 1 c
H34 H 1.2140(5) 0.5699(4) 0.1409(4) 0.055(2) Uiso 1.00 1 c
H35 H 0.9565(5) 0.6118(4) 0.2924(3) 0.047(1) Uiso 1.00 1 c
H36 H 0.8395(5) 0.5138(4) 0.2914(3) 0.047(1) Uiso 1.00 1 c
H37 H 0.9429(6) 0.3397(4) 0.1192(3) 0.051(2) Uiso 1.00 1 c
H38 H 0.6902(6) 0.4229(4) 0.0468(3) 0.050(1) Uiso 1.00 1 c
H39 H 0.6060(5) 0.6889(4) -0.0403(3) 0.044(1) Uiso 1.00 1 c
H40 H 0.5310(5) 0.7219(4) 0.0877(3) 0.044(1) Uiso 1.00 1 c
H41 H 0.7446(4) 0.8653(4) -0.0261(3) 0.032(1) Uiso 1.00 1 c
H42 H 1.0361(4) 0.7612(3) 0.0192(2) 0.028(1) Uiso 1.00 1 c
H43 H 1.4485(5) 1.4350(4) 0.6572(3) 0.046(1) Uiso 1.00 1 c
H44 H 1.5795(5) 1.3200(4) 0.6892(3) 0.046(1) Uiso 1.00 1 c

loop_
_atom_site_aniso_label
_atom_site_aniso_U_11
_atom_site_aniso_U_22
_atom_site_aniso_U_33
_atom_site_aniso_U_12
_atom_site_aniso_U_13
_atom_site_aniso_U_23
S1 0.0218(3) 0.0192(3) 0.0209(4) -0.0066(3) -0.0030(3) -0.0031(2)
S2 0.0245(3) 0.0243(3) 0.0221(4) -0.0125(3) -0.0067(3) -0.0023(3)
O4 0.027(1) 0.033(1) 0.031(1) -0.0058(9) -0.007(1) -0.0094(9)
O5 0.026(1) 0.039(1) 0.037(1) -0.011(1) -0.007(1) -0.012(1)
O6 0.034(1) 0.025(1) 0.025(1) -0.0139(9) -0.001(1) -0.0000(8)
O7 0.042(1) 0.025(1) 0.021(1) -0.0177(9) -0.010(1) 0.0027(8)
O8 0.075(2) 0.057(2) 0.022(1) -0.042(1) -0.007(1) 0.001(1)
O22 0.062(2) 0.050(1) 0.034(1) -0.028(1) 0.017(1) -0.006(1)
C3 0.030(2) 0.030(2) 0.025(2) -0.015(1) -0.002(1) -0.004(1)
C9 0.029(1) 0.018(1) 0.021(2) -0.010(1) -0.001(1) -0.002(1)
C10 0.024(1) 0.034(2) 0.021(2) -0.016(1) -0.008(1) 0.002(1)
C11 0.027(1) 0.027(1) 0.016(1) -0.017(1) -0.005(1) -0.001(1)
C12 0.023(1) 0.028(1) 0.030(2) -0.014(1) -0.008(1) -0.001(1)
C13 0.029(2) 0.025(1) 0.021(1) -0.016(1) -0.004(1) -0.000(1)
C14 0.036(2) 0.030(2) 0.023(2) -0.019(1) -0.007(1) -0.001(1)
C15 0.021(2) 0.067(3) 0.035(2) -0.010(2) 0.002(1) -0.029(2)
C16 0.049(2) 0.049(2) 0.041(2) -0.026(2) -0.028(2) 0.005(2)
C17 0.027(1) 0.034(2) 0.049(2) -0.008(1) -0.021(1) -0.012(1)
C18 0.033(2) 0.031(2) 0.027(2) -0.012(1) -0.008(1) -0.004(1)
C19 0.029(1) 0.024(1) 0.020(2) -0.015(1) -0.005(1) -0.003(1)
C20 0.030(2) 0.028(2) 0.037(2) -0.011(1) -0.013(1) 0.004(1)
C21 0.027(2) 0.021(1) 0.030(2) -0.010(1) -0.004(1) 0.002(1)
C23 0.057(2) 0.035(2) 0.024(2) -0.018(2) -0.017(2) 0.008(1)
C24 0.045(2) 0.060(2) 0.030(2) -0.035(2) -0.009(2) -0.008(2)
C25 0.033(2) 0.038(2) 0.046(2) -0.018(1) -0.012(2) -0.005(1)
C26 0.033(2) 0.033(2) 0.019(2) -0.019(1) 0.000(1) -0.005(1)
C27 0.022(1) 0.036(2) 0.057(2) -0.008(1) -0.015(2) -0.016(2)
C28 0.028(1) 0.028(1) 0.021(1) -0.018(1) -0.007(1) -0.002(1)
C29 0.029(2) 0.033(2) 0.025(2) -0.017(1) -0.005(1) -0.002(1)
C30 0.059(2) 0.020(1) 0.050(2) -0.016(1) -0.027(2) 0.005(1)
C31 0.027(2) 0.019(1) 0.023(2) -0.009(1) -0.001(1) -0.002(1)
C32 0.019(1) 0.042(2) 0.032(2) -0.014(1) -0.006(1) -0.006(1)
C33 0.028(1) 0.022(1) 0.029(2) -0.005(1) -0.008(1) -0.004(1)
C34 0.017(1) 0.039(2) 0.050(2) -0.006(1) -0.005(1) -0.011(1)
C35 0.036(2) 0.028(2) 0.033(2) -0.017(1) -0.020(1) 0.006(1)
C36 0.030(2) 0.071(3) 0.038(2) -0.024(2) 0.008(2) -0.025(2)
C37 0.033(2) 0.028(1) 0.043(2) -0.010(1) -0.007(1) -0.002(1)
C38 0.039(2) 0.042(2) 0.033(2) -0.029(1) -0.006(1) 0.001(1)
C39 0.041(2) 0.020(1) 0.033(2) -0.009(1) -0.013(1) 0.001(1)
C40 0.044(2) 0.028(2) 0.068(3) 0.001(1) -0.019(2) -0.003(2)
C41 0.046(2) 0.032(2) 0.020(2) -0.024(1) -0.002(1) -0.003(1)
C42 0.025(1) 0.019(1) 0.025(2) -0.004(1) -0.003(1) -0.002(1)
C43 0.058(2) 0.029(2) 0.037(2) -0.022(2) -0.017(2) -0.003(1)
C44 0.029(2) 0.027(1) 0.026(2) -0.012(1) -0.002(1) -0.005(1)
C45 0.041(2) 0.023(1) 0.041(2) -0.014(1) -0.009(2) 0.002(1)
C46 0.025(2) 0.029(1) 0.023(2) -0.010(1) -0.004(1) -0.004(1)

loop_
_atom_type_symbol
_atom_type_description
_atom_type_scat_dispersion_real
_atom_type_scat_dispersion_imag
_atom_type_scat_source
C C 0.006 0.003
;
International Tables for Crystallography
(1992, Vol. C, Tables 4.2.6.8 and 6.1.1.4)
;
H H 0.000 0.000
;
International Tables for Crystallography
(1992, Vol. C, Table 6.1.1.4)
;
O O 0.017 0.010
;
International Tables for Crystallography
(1992, Vol. C, Tables 4.2.6.8 and 6.1.1.4)
;
S S 0.148 0.159
;
International Tables for Crystallography
(1992, Vol. C, Tables 4.2.6.8 and 6.1.1.4)
;

loop_
_geom_angle_atom_site_label_1
_geom_angle_atom_site_label_2
_geom_angle_atom_site_label_3
_geom_angle
_geom_angle_publ_flag
O4 S1 O6 116.96(14) yes
O4 S1 C9 107.56(15) yes
O6 S1 C9 106.48(14) yes
O4 S1 C31 109.89(14) yes
O6 S1 C31 108.80(15) yes
C9 S1 C31 106.63(15) yes
O5 S2 O7 117.30(15) yes
O5 S2 C11 109.71(15) yes
O7 S2 C11 108.46(14) yes
O5 S2 C19 106.57(15) yes
O7 S2 C19 107.12(14) yes
C11 S2 C19 107.22(15) yes
C11 C3 C26 117.5(3) yes
C11 C3 C36 126.8(3) yes
C26 C3 C36 115.7(3) yes
S1 C9 C33 114.9(2) yes
S1 C9 C41 119.0(2) yes
C33 C9 C41 117.3(3) yes
S1 C9 C42 125.1(2) yes
C33 C9 C42 58.6(2) yes
C41 C9 C42 108.1(2) yes
O8 C10 C19 125.1(3) yes
O8 C10 C38 126.5(3) yes
C19 C10 C38 108.3(3) yes
S2 C11 C3 119.8(2) yes
S2 C11 C13 118.9(2) yes
C3 C11 C13 121.2(3) yes
C25 C12 C28 110.2(3) yes
C25 C12 C38 111.3(3) yes
C28 C12 C38 105.1(3) yes
C25 C12 C45 110.7(3) yes
C28 C12 C45 110.5(3) yes
C38 C12 C45 108.9(3) yes
C11 C13 C29 117.7(3) yes
C11 C13 C32 124.8(3) yes
C29 C13 C32 117.5(3) yes
C24 C14 C26 120.5(3) yes
C24 C14 C29 121.1(3) yes
C26 C14 C29 118.5(3) yes
C46 C15 H26 108.1(4) no
C46 C15 H27 111.4(4) no
H26 C15 H27 110.7(5) no
C46 C15 H28 103.1(4) no
H26 C15 H28 103.4(5) no
H27 C15 H28 119.3(5) no
C35 C16 H21 100.6(4) no
C35 C16 H22 116.2(5) no
H21 C16 H22 120.8(6) no
C35 C16 H23 111.5(5) no
H21 C16 H23 110.4(5) no
H22 C16 H23 97.7(5) no
C33 C17 C43 112.3(3) yes
C33 C17 H39 106.8(4) no
C43 C17 H39 102.2(4) no
C33 C17 H40 107.9(4) no
C43 C17 H40 113.0(4) no
H39 C17 H40 114.6(5) no
C35 C18 C46 123.1(3) yes
C35 C18 H24 113.6(4) no
C46 C18 H24 122.7(4) no
S2 C19 C10 118.0(2) yes
S2 C19 C28 118.5(2) yes
C10 C19 C28 107.0(2) yes
S2 C19 C44 120.0(2) yes
C10 C19 C44 119.1(3) yes
C28 C19 C44 58.0(2) yes
C21 C20 C35 123.1(3) yes
C21 C20 H25 121.0(4) no
C35 C20 H25 115.4(4) no
C20 C21 C31 117.8(3) yes
C20 C21 C34 117.2(3) yes
C31 C21 C34 125.0(3) yes
C39 C23 C41 106.4(3) yes
C39 C23 H35 115.8(4) no
C41 C23 H35 106.7(4) no
C39 C23 H36 114.0(4) no
C41 C23 H36 112.7(4) no
H35 C23 H36 101.2(5) no
C14 C24 H18 117.7(5) no
C14 C24 H19 106.1(5) no
H18 C24 H19 78.2(5) no
C14 C24 H20 112.6(5) no
H18 C24 H20 101.4(5) no
H19 C24 H20 135.6(6) no
C12 C25 H1 96.6(4) no
C12 C25 H2 103.1(4) no
H1 C25 H2 119.9(5) no
C12 C25 H3 104.8(4) no
H1 C25 H3 116.5(5) no
H2 C25 H3 112.1(5) no
C3 C26 C14 122.1(3) yes
C3 C26 H16 117.7(4) no
C14 C26 H16 119.9(4) no
C37 C27 C44 113.0(3) yes
C37 C27 H6 113.3(4) no
C44 C27 H6 113.2(4) no
C37 C27 H7 104.8(4) no
C44 C27 H7 117.1(4) no
H6 C27 H7 93.8(4) no
C12 C28 C19 108.1(2) yes
C12 C28 C44 114.8(3) yes
C19 C28 C44 60.6(2) yes
C12 C28 H4 129.0(4) no
C19 C28 H4 107.7(4) no
C44 C28 H4 114.1(4) no
C13 C29 C14 122.9(3) yes
C13 C29 H17 121.1(4) no
C14 C29 H17 115.4(4) no
C39 C30 C43 123.3(3) yes
C39 C30 H37 118.7(5) no
C43 C30 H37 117.3(5) no
S1 C31 C21 118.7(2) yes
S1 C31 C46 119.7(2) yes
C21 C31 C46 121.4(3) yes
C13 C32 H13 114.1(4) no
C13 C32 H14 110.6(4) no
H13 C32 H14 109.6(5) no
C13 C32 H15 110.4(4) no
H13 C32 H15 98.9(4) no
H14 C32 H15 112.7(5) no
C9 C33 C17 123.2(3) yes
C9 C33 C42 59.7(2) yes
C17 C33 C42 122.5(3) yes
C9 C33 H41 113.6(4) no
C17 C33 H41 115.1(4) no
C42 C33 H41 111.4(4) no
C21 C34 H29 112.0(4) no
C21 C34 H30 113.5(4) no
H29 C34 H30 121.4(5) no
C21 C34 H31 111.1(5) no
H29 C34 H31 108.2(5) no
H30 C34 H31 87.5(5) no
C16 C35 C18 121.1(3) yes
C16 C35 C20 121.4(3) yes
C18 C35 C20 117.5(3) yes
C3 C36 H10 112.1(5) no
C3 C36 H11 110.5(5) no
H10 C36 H11 114.2(6) no
C3 C36 H12 109.2(5) no
H10 C36 H12 105.9(6) no
H11 C36 H12 104.4(6) no
C27 C37 C45 122.1(3) yes
C27 C37 H8 114.1(4) no
C45 C37 H8 122.8(5) no
C10 C38 C12 108.2(3) yes
C10 C38 H43 118.9(4) no
C12 C38 H43 122.9(4) no
C10 C38 H44 114.6(4) no
C12 C38 H44 108.9(4) no
H43 C38 H44 79.8(4) no
C23 C39 C30 108.0(3) yes
C23 C39 C40 111.2(3) yes
C30 C39 C40 110.2(3) yes
C23 C39 C42 104.5(2) yes
C30 C39 C42 111.2(3) yes
C40 C39 C42 111.5(3) yes
C39 C40 H32 110.4(4) no
C39 C40 H33 114.9(5) no
H32 C40 H33 97.5(5) no
C39 C40 H34 100.1(4) no
H32 C40 H34 132.2(5) no
H33 C40 H34 102.1(5) no
O22 C41 C9 124.7(3) yes
O22 C41 C23 127.5(3) yes
C9 C41 C23 107.8(3) yes
C9 C42 C33 61.7(2) yes
C9 C42 C39 107.7(3) yes
C33 C42 C39 115.7(3) yes
C9 C42 H42 120.1(4) no
C33 C42 H42 117.1(4) no
C39 C42 H42 120.5(4) no
C17 C43 C30 123.8(3) yes
C17 C43 H38 119.1(4) no
C30 C43 H38 116.9(5) no
C19 C44 C27 122.3(3) yes
C19 C44 C28 61.4(2) yes
C27 C44 C28 121.9(3) yes
C19 C44 H5 110.7(4) no
C27 C44 H5 117.2(4) no
C28 C44 H5 111.3(4) no
C12 C45 C37 123.7(3) yes
C12 C45 H9 114.2(4) no
C37 C45 H9 122.0(4) no
C15 C46 C18 116.6(3) yes
C15 C46 C31 126.4(3) yes
C18 C46 C31 117.0(3) yes

loop_
_geom_bond_atom_site_label_1
_geom_bond_atom_site_label_2
_geom_bond_distance
_geom_bond_publ_flag
S1 O4 1.444(2) yes
S1 O6 1.448(2) yes
S1 C9 1.769(3) yes
S1 C31 1.800(4) yes
S2 O5 1.436(2) yes
S2 O7 1.448(2) yes
S2 C11 1.788(3) yes
S2 C19 1.767(3) yes
O8 C10 1.200(4) yes
O22 C41 1.220(5) yes
C3 C11 1.413(5) yes
C3 C26 1.404(5) yes
C3 C36 1.519(5) yes
C9 C33 1.532(5) yes
C9 C41 1.507(4) yes
C9 C42 1.503(4) yes
C10 C19 1.509(4) yes
C10 C38 1.515(5) yes
C11 C13 1.419(4) yes
C12 C25 1.521(5) yes
C12 C28 1.545(4) yes
C12 C38 1.531(5) yes
C12 C45 1.521(5) yes
C13 C29 1.386(5) yes
C13 C32 1.502(5) yes
C14 C24 1.519(5) yes
C14 C26 1.391(5) yes
C14 C29 1.379(5) yes
C15 C46 1.514(5) yes
C15 H26 1.02(1) no
C15 H27 1.06(3) no
C15 H28 1.03(1) no
C16 C35 1.509(5) yes
C16 H21 1.09(2) no
C16 H22 0.88(1) no
C16 H23 0.97(2) no
C17 C33 1.517(5) yes
C17 C43 1.501(5) yes
C17 H39 1.108(9) no
C17 H40 0.93(2) no
C18 C35 1.392(5) yes
C18 C46 1.394(5) yes
C18 H24 0.94(2) no
C19 C28 1.543(4) yes
C19 C44 1.531(4) yes
C20 C21 1.375(5) yes
C20 C35 1.392(5) yes
C20 H25 0.934(6) no
C21 C31 1.419(4) yes
C21 C34 1.513(5) yes
C23 C39 1.559(5) yes
C23 C41 1.486(5) yes
C23 H35 0.94(1) no
C23 H36 1.00(2) no
C24 H18 0.90(2) no
C24 H19 0.82(1) no
C24 H20 0.90(1) no
C25 H1 1.01(2) no
C25 H2 1.10(2) no
C25 H3 1.05(1) no
C26 H16 0.97(2) no
C27 C37 1.490(5) yes
C27 C44 1.523(5) yes
C27 H6 1.024(9) no
C27 H7 0.95(1) no
C28 C44 1.490(4) yes
C28 H4 1.02(3) no
C29 H17 0.928(7) no
C30 C39 1.499(5) yes
C30 C43 1.330(6) yes
C30 H37 0.93(2) no
C31 C46 1.415(5) yes
C32 H13 0.908(5) no
C32 H14 0.93(1) no
C32 H15 1.01(1) no
C33 C42 1.485(4) yes
C33 H41 0.96(2) no
C34 H29 0.900(6) no
C34 H30 1.06(2) no
C34 H31 0.805(5) no
C36 H10 1.00(2) no
C36 H11 1.014(9) no
C36 H12 0.92(2) no
C37 C45 1.326(5) yes
C37 H8 0.91(2) no
C38 H43 0.91(2) no
C38 H44 1.04(1) no
C39 C40 1.523(5) yes
C39 C42 1.542(4) yes
C40 H32 1.15(3) no
C40 H33 1.06(2) no
C40 H34 1.01(1) no
C42 H42 1.09(2) no
C43 H38 1.02(1) no
C44 H5 0.97(2) no
C45 H9 1.02(1) no

loop_
_geom_contact_atom_site_label_1
_geom_contact_atom_site_label_2
_geom_contact_site_symmetry_2
_geom_contact_distance
_geom_contact_publ_flag
S1 O4 . 1.444(2) yes
S1 O6 . 1.448(2) yes
S1 O22 . 3.238(3) yes
S1 C9 . 1.769(3) yes
S1 C15 . 3.230(4) yes
S1 C21 . 2.777(4) yes
S1 C31 . 1.800(4) yes
S1 C33 . 2.785(3) yes
S1 C34 . 3.177(4) yes
S1 C41 . 2.826(3) yes
S1 C42 . 2.907(3) yes
S1 C46 . 2.787(4) yes
S1 H3 1_454 3.6(2) no
S1 H27 . 3.4(3) no
S1 H28 . 3.0(2) no
S1 H29 . 3.3(2) no
S1 H30 . 3.24(6) no
S1 H37 1_565 3.4(3) no
S1 H38 1_565 3.2(2) no
S1 H41 . 2.8(1) no
S1 H42 . 3.1(2) no
S2 O5 . 1.436(2) yes
S2 O7 . 1.448(2) yes
S2 O8 . 3.238(3) yes
S2 C3 . 2.776(4) yes
S2 C10 . 2.812(3) yes
S2 C11 . 1.788(3) yes
S2 C13 . 2.769(3) yes
S2 C19 . 1.767(3) yes
S2 C28 . 2.847(3) yes
S2 C32 . 3.168(3) yes
S2 C36 . 3.237(4) yes
S2 C44 . 2.859(3) yes
S2 H4 . 2.8(1) no
S2 H5 . 2.8(2) no
S2 H9 1_545 3.2(3) no
S2 H11 . 3.1(2) no
S2 H12 . 3.2(2) no
S2 H14 . 2.97(6) no
S2 H15 . 3.3(2) no
S2 H39 1_656 3.2(2) no
O4 O6 . 2.465(3) yes
O4 O22 . 3.334(4) yes
O4 C9 . 2.599(4) yes
O4 C15 . 2.734(5) yes
O4 C25 1_454 3.577(5) yes
O4 C31 . 2.664(4) yes
O4 C33 . 3.269(4) yes
O4 C40 1_465 3.415(4) yes
O4 C41 . 3.370(4) yes
O4 C46 . 3.003(4) yes
O4 H1 1_454 3.5(2) no
O4 H3 1_454 2.8(2) no
O4 H4 1_454 3.2(2) no
O4 H27 . 2.6(1) no
O4 H28 . 2.46(5) no
O4 H31 1_455 3.3(3) no
O4 H32 1_465 2.8(1) no
O4 H33 1_465 3.0(1) no
O4 H38 1_565 3.0(3) no
O4 H41 . 3.2(2) no
O5 O7 . 2.463(4) yes
O5 O8 . 3.573(4) yes
O5 C3 . 2.979(5) yes
O5 C10 . 3.173(4) yes
O5 C11 . 2.644(4) yes
O5 C19 . 2.575(4) yes
O5 C28 . 3.341(4) yes
O5 C36 . 2.720(5) yes
O5 H2 1_545 3.5(2) no
O5 H4 . 3.1(2) no
O5 H8 1_645 3.2(1) no
O5 H11 . 2.46(4) no
O5 H12 . 2.4(1) no
O5 H13 1_655 2.8(2) no
O5 H17 1_655 3.2(3) no
O5 H39 1_656 2.8(2) no
O5 H41 1_656 3.2(2) no
O6 C9 . 2.584(4) yes
O6 C21 . 3.059(4) yes
O6 C25 1_454 3.583(4) yes
O6 C31 . 2.649(4) yes
O6 C32 1_554 3.542(5) yes
O6 C33 . 3.105(4) yes
O6 C34 . 2.901(5) yes
O6 C42 . 3.062(4) yes
O6 C43 1_565 3.588(4) yes
O6 C44 1_554 3.358(4) yes
O6 H1 1_454 3.1(2) no
O6 H3 1_454 3.4(2) no
O6 H5 1_554 2.5(6) no
O6 H7 1_554 3.4(1) no
O6 H14 1_554 2.9(6) no
O6 H15 1_554 3.5(2) no
O6 H29 . 3.1(2) no
O6 H30 . 2.50(6) no
O6 H31 . 3.6(2) no
O6 H37 1_565 3.0(3) no
O6 H38 1_565 2.8(3) no
O6 H41 . 2.73(8) no
O6 H42 . 2.8(1) no
O7 C11 . 2.633(4) yes
O7 C13 . 3.080(4) yes
O7 C17 1_656 3.427(4) yes
O7 C19 . 2.594(4) yes
O7 C28 . 3.173(4) yes
O7 C32 . 2.983(4) yes
O7 C44 . 2.980(4) yes
O7 C45 1_545 3.553(4) yes
O7 H2 1_545 3.4(4) no
O7 H4 . 2.77(7) no
O7 H5 . 2.5(1) no
O7 H9 1_545 2.5(1) no
O7 H14 . 2.38(6) no
O7 H15 . 3.3(2) no
O7 H29 1_556 3.6(3) no
O7 H30 1_556 3.0(6) no
O7 H39 1_656 2.7(2) no
O7 H40 1_656 3.4(2) no
O7 H42 1_556 2.9(8) no
O8 C3 . 3.415(5) yes
O8 C10 . 1.200(4) yes
O8 C11 . 3.157(4) yes
O8 C15 1_655 3.441(5) yes
O8 C16 . 3.317(5) yes
O8 C19 . 2.408(4) yes
O8 C36 . 3.583(6) yes
O8 C38 . 2.428(5) yes
O8 C44 . 3.534(4) yes
O8 H6 . 3.4(3) no
O8 H11 . 2.9(2) no
O8 H21 . 3.3(2) no
O8 H22 . 3.44(7) no
O8 H23 . 2.71(8) no
O8 H24 1_655 3.1(3) no
O8 H26 1_655 2.4(5) no
O8 H43 . 2.69(8) no
O8 H44 . 2.9(1) no
O22 C9 . 2.419(4) yes
O22 C15 . 3.363(5) yes
O22 C23 . 2.430(5) yes
O22 C26 1_455 3.285(4) yes
O22 C31 . 3.423(4) yes
O22 C33 . 3.449(5) yes
O22 C36 1_455 3.586(6) yes
O22 C41 . 1.220(5) yes
O22 C42 . 3.598(4) yes
O22 C46 . 3.518(5) yes
O22 H10 1_455 2.8(6) no
O22 H16 1_455 2.6(5) no
O22 H25 1_455 3.3(4) no
O22 H28 . 2.42(8) no
O22 H31 1_455 3.3(3) no
O22 H35 . 2.8(2) no
O22 H36 . 2.7(2) no
O22 H40 . 3.19(9) no
C3 C11 . 1.413(5) yes
C3 C13 . 2.467(5) yes
C3 C14 . 2.446(5) yes
C3 C26 . 1.404(5) yes
C3 C29 . 2.795(5) yes
C3 C36 . 1.519(5) yes
C3 H10 . 2.11(8) no
C3 H11 . 2.10(5) no
C3 H12 . 2.02(6) no
C3 H16 . 2.05(6) no
C3 H23 . 3.3(3) no
C3 H43 1_545 3.2(2) no
C9 C17 . 2.682(5) yes
C9 C21 . 3.539(5) yes
C9 C23 . 2.418(4) yes
C9 C30 . 3.356(5) yes
C9 C31 . 2.862(5) yes
C9 C33 . 1.532(5) yes
C9 C34 . 3.570(5) yes
C9 C39 . 2.458(4) yes
C9 C41 . 1.507(4) yes
C9 C42 . 1.503(4) yes
C9 C43 . 3.418(5) yes
C9 H28 . 3.5(3) no
C9 H29 . 3.19(3) no
C9 H34 . 3.5(3) no
C9 H35 . 2.9(2) no
C9 H36 . 3.3(2) no
C9 H39 . 3.5(2) no
C9 H40 . 2.78(8) no
C9 H41 . 2.11(2) no
C9 H42 . 2.3(1) no
C10 C11 . 3.375(5) yes
C10 C12 . 2.467(5) yes
C10 C19 . 1.509(4) yes
C10 C27 . 3.109(5) yes
C10 C28 . 2.453(5) yes
C10 C37 . 3.556(5) yes
C10 C38 . 1.515(5) yes
C10 C44 . 2.621(5) yes
C10 C45 . 3.328(5) yes
C10 H1 . 3.5(1) no
C10 H4 . 3.2(1) no
C10 H5 . 3.4(2) no
C10 H6 . 3.0(2) no
C10 H11 . 3.3(3) no
C10 H26 1_655 3.5(7) no
C10 H43 . 2.11(4) no
C10 H44 . 2.17(5) no
C11 C13 . 1.419(4) yes
C11 C14 . 2.797(5) yes
C11 C19 . 2.862(4) yes
C11 C26 . 2.408(5) yes
C11 C29 . 2.401(4) yes
C11 C32 . 2.589(5) yes
C11 C36 . 2.622(5) yes
C11 H9 1_545 3.0(5) no
C11 H10 . 3.4(2) no
C11 H11 . 2.9(1) no
C11 H12 . 2.9(2) no
C11 H13 . 3.3(2) no
C11 H14 . 2.8(1) no
C11 H15 . 2.9(2) no
C11 H16 . 3.3(2) no
C11 H17 . 3.25(7) no
C11 H23 . 3.2(2) no
C12 C19 . 2.499(4) yes
C12 C25 . 1.521(5) yes
C12 C27 . 2.962(5) yes
C12 C28 . 1.545(4) yes
C12 C37 . 2.512(5) yes
C12 C38 . 1.531(5) yes
C12 C44 . 2.556(4) yes
C12 C45 . 1.521(5) yes
C12 H1 . 1.92(6) no
C12 H2 . 2.07(5) no
C12 H3 . 2.05(4) no
C12 H4 . 2.3(1) no
C12 H5 . 3.4(2) no
C12 H6 . 3.53(9) no
C12 H8 . 3.3(2) no
C12 H9 . 2.15(8) no
C12 H33 1_566 3.2(3) no
C12 H43 . 2.16(6) no
C12 H44 . 2.11(8) no
C13 C14 . 2.429(5) yes
C13 C19 . 3.492(5) yes
C13 C26 . 2.797(5) yes
C13 C29 . 1.386(5) yes
C13 C32 . 1.502(5) yes
C13 C45 1_545 3.449(5) yes
C13 H8 1_545 3.2(5) no
C13 H9 1_545 2.9(5) no
C13 H13 . 2.05(8) no
C13 H14 . 2.02(5) no
C13 H15 . 2.1(1) no
C13 H17 . 2.03(4) no
C13 H22 . 3.4(3) no
C13 H23 . 3.0(2) no
C14 C24 . 1.519(5) yes
C14 C26 . 1.391(5) yes
C14 C29 . 1.379(5) yes
C14 H16 . 2.06(7) no
C14 H17 . 1.97(8) no
C14 H18 . 2.09(5) no
C14 H19 . 1.91(4) no
C14 H20 . 2.04(5) no
C14 H23 . 3.16(7) no
C14 H43 1_545 3.3(5) no
C15 C18 . 2.475(5) yes
C15 C31 . 2.615(5) yes
C15 C46 . 1.514(5) yes
C15 H21 1_455 3.4(2) no
C15 H24 . 2.64(8) no
C15 H25 1_455 3.1(2) no
C15 H26 . 1.02(1) no
C15 H27 . 1.06(3) no
C15 H28 . 1.03(1) no
C15 H32 1_465 3.1(2) no
C16 C18 . 2.527(5) yes
C16 C20 . 2.531(6) yes
C16 C29 . 3.536(5) yes
C16 C35 . 1.509(5) yes
C16 H21 . 1.09(2) no
C16 H22 . 0.88(1) no
C16 H23 . 0.97(2) no
C16 H24 . 2.58(4) no
C16 H25 . 2.6(1) no
C16 H26 1_655 3.4(1) no
C16 H36 1_565 3.3(6) no
C17 C23 . 3.507(5) yes
C17 C30 . 2.499(5) yes
C17 C33 . 1.517(5) yes
C17 C39 . 2.992(5) yes
C17 C41 . 3.074(5) yes
C17 C42 . 2.631(5) yes
C17 C43 . 1.501(5) yes
C17 H8 1_544 3.5(3) no
C17 H31 1_455 3.4(5) no
C17 H37 . 3.3(3) no
C17 H38 . 2.19(4) no
C17 H39 . 1.107(9) no
C17 H40 . 0.93(2) no
C17 H41 . 2.11(7) no
C17 H42 . 3.49(8) no
C18 C20 . 2.380(5) yes
C18 C21 . 2.787(5) yes
C18 C31 . 2.395(5) yes
C18 C35 . 1.392(5) yes
C18 C46 . 1.394(5) yes
C18 H11 1_455 3.6(8) no
C18 H21 . 3.04(9) no
C18 H22 . 2.68(8) no
C18 H23 . 3.2(1) no
C18 H24 . 0.94(2) no
C18 H25 . 3.2(2) no
C18 H26 . 2.51(2) no
C18 H27 . 3.0(1) no
C18 H28 . 3.1(1) no
C18 H36 1_565 3.1(3) no
C19 C27 . 2.675(5) yes
C19 C28 . 1.543(4) yes
C19 C32 . 3.454(5) yes
C19 C37 . 3.476(5) yes
C19 C38 . 2.451(4) yes
C19 C44 . 1.531(4) yes
C19 C45 . 3.410(5) yes
C19 H1 . 3.5(1) no
C19 H4 . 2.10(3) no
C19 H5 . 2.08(7) no
C19 H6 . 2.9(2) no
C19 H7 . 3.5(3) no
C19 H14 . 3.4(2) no
C19 H15 . 3.04(4) no
C19 H43 . 3.3(2) no
C19 H44 . 3.1(1) no
C20 C21 . 1.375(5) yes
C20 C24 . 3.580(5) yes
C20 C31 . 2.393(5) yes
C20 C34 . 2.465(6) yes
C20 C35 . 1.392(5) yes
C20 C46 . 2.798(5) yes
C20 H18 . 3.3(2) no
C20 H20 . 3.4(2) no
C20 H21 . 2.8(1) no
C20 H22 . 3.3(2) no
C20 H23 . 2.73(5) no
C20 H24 . 3.2(2) no
C20 H25 . 0.934(6) no
C20 H28 1_655 3.35(3) no
C20 H29 . 3.0(2) no
C20 H30 . 3.12(9) no
C20 H31 . 2.5(1) no
C20 H32 1_565 3.1(5) no
C20 H36 1_565 3.6(3) no
C20 H37 1_565 3.2(6) no
C21 C31 . 1.419(4) yes
C21 C34 . 1.513(5) yes
C21 C35 . 2.432(5) yes
C21 C46 . 2.471(5) yes
C21 H18 . 3.4(2) no
C21 H20 . 3.5(3) no
C21 H25 . 2.02(4) no
C21 H29 . 2.0(1) no
C21 H30 . 2.17(7) no
C21 H31 . 1.95(7) no
C21 H32 1_565 3.5(3) no
C21 H37 1_565 2.7(4) no
C23 C30 . 2.475(6) yes
C23 C33 . 3.176(5) yes
C23 C39 . 1.559(5) yes
C23 C40 . 2.543(6) yes
C23 C41 . 1.486(5) yes
C23 C42 . 2.451(4) yes
C23 C43 . 3.207(5) yes
C23 H18 . 3.4(1) no
C23 H21 1_545 3.3(6) no
C23 H32 . 2.9(2) no
C23 H33 . 3.5(3) no
C23 H34 . 2.7(1) no
C23 H35 . 0.94(1) no
C23 H36 . 1.00(2) no
C23 H37 . 3.0(1) no
C23 H40 . 3.6(2) no
C23 H42 . 3.3(2) no
C24 C26 . 2.527(5) yes
C24 C29 . 2.524(5) yes
C24 H10 1_455 3.3(1) no
C24 H16 . 2.69(2) no
C24 H17 . 2.6(1) no
C24 H18 . 0.90(2) no
C24 H19 . 0.82(1) no
C24 H20 . 0.90(1) no
C24 H35 . 3.0(1) no
C25 C28 . 2.514(4) yes
C25 C38 . 2.520(5) yes
C25 C45 . 2.503(5) yes
C25 H1 . 1.01(2) no
C25 H2 . 1.10(2) no
C25 H3 . 1.05(1) no
C25 H4 . 2.8(1) no
C25 H7 1_655 2.90(7) no
C25 H9 . 2.6(2) no
C25 H33 1_566 3.0(3) no
C25 H38 1_666 3.0(4) no
C25 H39 1_666 3.5(4) no
C25 H43 . 2.96(8) no
C25 H44 . 2.47(5) no
C26 C29 . 2.381(5) yes
C26 C36 . 2.475(5) yes
C26 H10 . 2.53(2) no
C26 H11 . 3.2(1) no
C26 H12 . 3.0(1) no
C26 H16 . 0.97(2) no
C26 H17 . 3.2(2) no
C26 H18 . 3.24(9) no
C26 H19 . 3.07(8) no
C26 H20 . 2.62(8) no
C26 H23 . 3.3(2) no
C26 H43 1_545 3.0(4) no
C27 C28 . 2.633(5) yes
C27 C37 . 1.490(5) yes
C27 C38 . 3.438(5) yes
C27 C44 . 1.523(5) yes
C27 C45 . 2.465(5) yes
C27 H1 1_455 3.5(2) no
C27 H2 1_455 3.4(1) no
C27 H4 . 3.5(3) no
C27 H5 . 2.1(1) no
C27 H6 . 1.024(9) no
C27 H7 . 0.95(1) no
C27 H8 . 2.04(3) no
C27 H9 . 3.4(1) no
C27 H15 . 2.97(8) no
C27 H38 1_566 3.6(3) no
C28 C37 . 2.914(5) yes
C28 C38 . 2.442(4) yes
C28 C44 . 1.490(4) yes
C28 C45 . 2.518(4) yes
C28 H1 . 2.51(4) no
C28 H2 . 3.4(1) no
C28 H3 . 2.66(9) no
C28 H4 . 1.02(3) no
C28 H5 . 2.05(4) no
C28 H6 . 3.3(2) no
C28 H7 . 3.4(2) no
C28 H9 . 3.37(8) no
C28 H30 1_556 3.3(7) no
C28 H33 1_566 3.3(3) no
C28 H43 . 3.3(2) no
C28 H44 . 3.0(2) no
C29 C32 . 2.470(5) yes
C29 C37 1_545 3.599(5) yes
C29 H8 1_545 3.2(7) no
C29 H9 1_545 3.6(8) no
C29 H11 1_455 3.4(1) no
C29 H12 1_455 3.5(2) no
C29 H13 . 2.5(1) no
C29 H14 . 3.1(1) no
C29 H15 . 3.1(2) no
C29 H16 . 3.3(2) no
C29 H17 . 0.928(7) no
C29 H18 . 2.76(7) no
C29 H19 . 2.6(1) no
C29 H20 . 3.2(2) no
C29 H22 . 3.4(2) no
C29 H23 . 3.0(1) no
C30 C31 1_545 3.600(5) yes
C30 C33 . 2.852(5) yes
C30 C39 . 1.499(5) yes
C30 C40 . 2.478(6) yes
C30 C41 . 3.227(5) yes
C30 C42 . 2.510(4) yes
C30 C43 . 1.330(6) yes
C30 H7 1_544 3.4(3) no
C30 H32 . 2.7(1) no
C30 H33 . 2.77(5) no
C30 H34 . 3.3(1) no
C30 H35 . 3.3(1) no
C30 H36 . 2.55(6) no
C30 H37 . 0.93(2) no
C30 H38 . 2.01(4) no
C30 H39 . 3.2(2) no
C30 H40 . 3.0(2) no
C30 H42 . 3.3(2) no
C31 C34 . 2.601(5) yes
C31 C35 . 2.799(5) yes
C31 C41 . 3.228(5) yes
C31 C46 . 1.415(5) yes
C31 H24 . 3.3(2) no
C31 H25 . 3.25(8) no
C31 H26 . 3.4(2) no
C31 H27 . 3.1(2) no
C31 H28 . 2.74(8) no
C31 H29 . 2.9(2) no
C31 H30 . 3.0(2) no
C31 H31 . 3.2(2) no
C31 H37 1_565 2.9(4) no
C31 H38 1_565 3.5(6) no
C32 C44 . 3.354(5) yes
C32 H1 1_455 3.2(5) no
C32 H5 . 3.0(1) no
C32 H8 1_545 3.2(1) no
C32 H9 1_545 3.3(4) no
C32 H13 . 0.908(5) no
C32 H14 . 0.93(1) no
C32 H15 . 1.01(1) no
C32 H17 . 2.62(8) no
C32 H22 . 3.5(3) no
C32 H41 1_556 3.2(6) no
C32 H42 1_556 3.5(7) no
C33 C39 . 2.564(4) yes
C33 C41 . 2.595(5) yes
C33 C42 . 1.485(4) yes
C33 C43 . 2.506(5) yes
C33 H8 1_544 3.3(3) no
C33 H14 1_554 3.4(8) no
C33 H38 . 3.43(5) no
C33 H39 . 2.12(6) no
C33 H40 . 2.01(5) no
C33 H41 . 0.96(2) no
C33 H42 . 2.21(2) no
C34 C42 . 3.598(5) yes
C34 H5 1_554 3.5(6) no
C34 H25 . 2.61(8) no
C34 H29 . 0.900(6) no
C34 H30 . 1.06(2) no
C34 H31 . 0.805(5) no
C34 H34 . 3.32(6) no
C34 H37 1_565 3.2(3) no
C34 H40 1_655 3.0(4) no
C34 H42 . 3.1(1) no
C35 C46 . 2.450(5) yes
C35 H18 . 3.52(9) no
C35 H21 . 2.02(5) no
C35 H22 . 2.06(4) no
C35 H23 . 2.07(6) no
C35 H24 . 1.96(7) no
C35 H25 . 1.98(8) no
C35 H36 1_565 3.0(3) no
C36 H10 . 1.00(2) no
C36 H11 . 1.014(9) no
C36 H12 . 0.92(2) no
C36 H16 . 2.57(8) no
C36 H17 1_655 3.0(1) no
C36 H18 1_655 3.2(2) no
C36 H19 1_655 3.2(2) no
C37 C38 . 3.223(5) yes
C37 C44 . 2.512(5) yes
C37 C45 . 1.326(5) yes
C37 H5 . 3.2(1) no
C37 H6 . 2.12(6) no
C37 H7 . 1.96(5) no
C37 H8 . 0.91(2) no
C37 H9 . 2.06(4) no
C37 H14 1_565 3.50(7) no
C37 H33 1_566 3.5(4) no
C37 H39 1_566 3.6(3) no
C37 H42 1_566 3.5(3) no
C37 H43 . 3.5(2) no
C38 C44 . 3.148(5) yes
C38 C45 . 2.483(5) yes
C38 H1 . 2.5(1) no
C38 H2 . 2.71(9) no
C38 H3 . 3.38(4) no
C38 H4 . 3.3(2) no
C38 H6 . 3.57(7) no
C38 H9 . 3.1(2) no
C38 H43 . 0.91(2) no
C38 H44 . 1.04(1) no
C39 C40 . 1.523(5) yes
C39 C41 . 2.439(5) yes
C39 C42 . 1.542(4) yes
C39 C43 . 2.490(5) yes
C39 H29 . 3.5(1) no
C39 H32 . 2.2(1) no
C39 H33 . 2.2(1) no
C39 H34 . 1.97(1) no
C39 H35 . 2.14(4) no
C39 H36 . 2.17(7) no
C39 H37 . 2.11(3) no
C39 H38 . 3.4(1) no
C39 H40 . 3.5(2) no
C39 H41 . 3.4(3) no
C39 H42 . 2.3(1) no
C40 C42 . 2.534(5) yes
C40 H3 1_544 3.1(3) no
C40 H27 1_645 2.9(2) no
C40 H29 . 3.38(4) no
C40 H32 . 1.15(3) no
C40 H33 . 1.06(2) no
C40 H34 . 1.01(1) no
C40 H35 . 2.6(1) no
C40 H36 . 3.0(2) no
C40 H37 . 2.62(8) no
C40 H42 . 2.7(2) no
C41 C42 . 2.437(5) yes
C41 C43 . 3.422(5) yes
C41 H10 1_455 3.4(7) no
C41 H16 1_455 3.5(5) no
C41 H28 . 3.2(2) no
C41 H35 . 1.97(9) no
C41 H36 . 2.09(8) no
C41 H40 . 2.89(9) no
C41 H41 . 3.4(1) no
C41 H42 . 3.4(2) no
C42 C43 . 2.895(5) yes
C42 H8 1_544 3.4(3) no
C42 H9 1_544 3.5(3) no
C42 H14 1_554 3.4(7) no
C42 H29 . 3.0(1) no
C42 H32 . 3.5(3) no
C42 H33 . 2.9(2) no
C42 H34 . 2.5(1) no
C42 H35 . 3.0(1) no
C42 H36 . 3.3(2) no
C42 H37 . 3.35(8) no
C42 H39 . 3.3(1) no
C42 H40 . 3.17(3) no
C42 H41 . 2.0(1) no
C42 H42 . 1.09(2) no
C43 H3 1_444 3.3(4) no
C43 H7 1_544 3.0(3) no
C43 H8 1_544 3.5(4) no
C43 H36 . 3.24(7) no
C43 H37 . 1.95(9) no
C43 H38 . 1.02(1) no
C43 H39 . 2.0(1) no
C43 H40 . 2.1(1) no
C43 H41 . 3.2(1) no
C44 C45 . 2.844(5) yes
C44 H4 . 2.12(8) no
C44 H5 . 0.97(2) no
C44 H6 . 2.1(1) no
C44 H7 . 2.1(1) no
C44 H8 . 3.3(2) no
C44 H14 . 3.2(1) no
C44 H15 . 2.73(9) no
C44 H30 1_556 3.2(6) no
C45 H1 . 3.3(2) no
C45 H2 . 2.61(3) no
C45 H3 . 2.7(1) no
C45 H4 . 3.4(2) no
C45 H6 . 3.1(1) no
C45 H7 . 3.14(9) no
C45 H8 . 1.97(6) no
C45 H9 . 1.02(1) no
C45 H14 1_565 3.4(3) no
C45 H33 1_566 3.0(4) no
C45 H42 1_566 3.3(3) no
C45 H43 . 2.7(1) no
C45 H44 . 3.3(3) no
C46 H24 . 2.06(6) no
C46 H26 . 2.07(7) no
C46 H27 . 2.1(1) no
C46 H28 . 2.02(3) no
C46 H37 1_565 3.5(8) no

loop_
_geom_torsion_atom_site_label_1
_geom_torsion_atom_site_label_2
_geom_torsion_atom_site_label_3
_geom_torsion_atom_site_label_4
_geom_torsion
_geom_torsion_publ_flag
O4 S1 C9 C33 70.8(5) yes
O4 S1 C9 C41 -75.8(5) yes
O4 S1 C9 C42 138.7(4) yes
O6 S1 C9 C33 -55.3(5) yes
O6 S1 C9 C41 158.1(4) yes
O6 S1 C9 C42 12.6(6) yes
C31 S1 C9 C33 -171.4(4) yes
C31 S1 C9 C41 42.0(6) yes
C31 S1 C9 C42 -103.5(5) yes
O4 S1 C31 C21 -165.0(4) yes
O4 S1 C31 C46 9.8(6) yes
O6 S1 C31 C21 -35.8(6) yes
O6 S1 C31 C46 139.1(4) yes
C9 S1 C31 C21 78.7(5) yes
C9 S1 C31 C46 -106.4(5) yes
O5 S2 C11 C3 -4.9(6) yes
O5 S2 C11 C13 171.1(4) yes
O7 S2 C11 C3 -134.2(4) yes
O7 S2 C11 C13 41.8(5) yes
C19 S2 C11 C3 110.4(5) yes
C19 S2 C11 C13 -73.6(6) yes
O5 S2 C19 C10 58.3(5) yes
O5 S2 C19 C28 -73.5(5) yes
O5 S2 C19 C44 -141.0(4) yes
O7 S2 C19 C10 -175.4(4) yes
O7 S2 C19 C28 52.8(5) yes
O7 S2 C19 C44 -14.7(5) yes
C11 S2 C19 C10 -59.2(6) yes
C11 S2 C19 C28 169.0(4) yes
C11 S2 C19 C44 101.6(5) yes
C26 C3 C11 S2 172.6(3) yes
C26 C3 C11 C13 -3.3(7) yes
C36 C3 C11 S2 -10.1(8) yes
C36 C3 C11 C13 174.0(5) yes
C11 C3 C26 C14 -0.3(7) yes
C36 C3 C26 C14 -177.9(5) yes
S1 C9 C33 C17 -131.5(4) yes
S1 C9 C33 C42 117.4(2) yes
C41 C9 C33 C17 15.7(7) yes
C41 C9 C33 C42 -95.4(5) yes
C42 C9 C33 C17 111.1(5) yes
C42 C9 C33 C42 0.0(3) yes
S1 C9 C41 O22 43.0(6) yes
S1 C9 C41 C23 -137.1(3) yes
C33 C9 C41 O22 -102.8(6) yes
C33 C9 C41 C23 77.1(5) yes
C42 C9 C41 O22 -166.2(5) yes
C42 C9 C41 C23 13.8(5) yes
S1 C9 C42 C33 -100.0(3) yes
S1 C9 C42 C39 149.8(3) yes
C33 C9 C42 C33 0.0(3) yes
C33 C9 C42 C39 -110.3(4) yes
C41 C9 C42 C33 111.4(5) yes
C41 C9 C42 C39 1.2(5) yes
O8 C10 C19 S2 46.9(6) yes
O8 C10 C19 C28 -176.3(4) yes
O8 C10 C19 C44 -114.0(5) yes
C38 C10 C19 S2 -130.4(4) yes
C38 C10 C19 C28 6.3(5) yes
C38 C10 C19 C44 68.6(6) yes
O8 C10 C38 C12 166.9(5) yes
C19 C10 C38 C12 -15.8(5) yes
S2 C11 C13 C29 -171.8(3) yes
S2 C11 C13 C32 9.7(5) yes
C3 C11 C13 C29 4.1(7) yes
C3 C11 C13 C32 -174.4(4) yes
C25 C12 C28 C19 -134.7(4) yes
C25 C12 C28 C44 160.0(4) yes
C38 C12 C28 C19 -14.7(5) yes
C38 C12 C28 C44 -80.0(5) yes
C45 C12 C28 C19 102.7(5) yes
C45 C12 C28 C44 37.4(6) yes
C25 C12 C38 C10 137.9(5) yes
C28 C12 C38 C10 18.7(5) yes
C45 C12 C38 C10 -99.7(5) yes
C25 C12 C45 C37 -156.4(5) yes
C28 C12 C45 C37 -34.1(7) yes
C38 C12 C45 C37 80.9(6) yes
C11 C13 C29 C14 -1.3(7) yes
C32 C13 C29 C14 177.2(4) yes
C24 C14 C26 C3 -177.3(5) yes
C29 C14 C26 C3 3.0(7) yes
C24 C14 C29 C13 178.1(5) yes
C26 C14 C29 C13 -2.1(7) yes
C43 C17 C33 C9 -82.9(6) yes
C43 C17 C33 C42 -10.3(7) yes
C33 C17 C43 C30 15.6(7) yes
C46 C18 C35 C16 176.1(4) yes
C46 C18 C35 C20 -3.4(7) yes
C35 C18 C46 C15 -179.3(5) yes
C35 C18 C46 C31 0.1(7) yes
S2 C19 C28 C12 141.9(3) yes
S2 C19 C28 C44 -109.3(2) yes
C10 C19 C28 C12 5.4(5) yes
C10 C19 C28 C44 114.1(4) yes
C44 C19 C28 C12 -108.8(4) yes
C44 C19 C28 C44 0.0(3) yes
S2 C19 C44 C27 -141.7(3) yes
S2 C19 C44 C28 106.8(2) yes
C10 C19 C44 C27 18.8(7) yes
C10 C19 C44 C28 -92.7(5) yes
C28 C19 C44 C27 111.5(5) yes
C28 C19 C44 C28 0.0(3) yes
C35 C20 C21 C31 -0.9(7) yes
C35 C20 C21 C34 179.7(4) yes
C21 C20 C35 C16 -175.7(4) yes
C21 C20 C35 C18 3.8(7) yes
C20 C21 C31 S1 172.3(4) yes
C20 C21 C31 C46 -2.5(7) yes
C34 C21 C31 S1 -8.4(7) yes
C34 C21 C31 C46 176.8(4) yes
C41 C23 C39 C30 -95.4(5) yes
C41 C23 C39 C40 143.6(5) yes
C41 C23 C39 C42 23.1(5) yes
C39 C23 C41 O22 157.0(5) yes
C39 C23 C41 C9 -23.0(5) yes
C44 C27 C37 C45 22.5(7) yes
C37 C27 C44 C19 -89.8(6) yes
C37 C27 C44 C28 -15.7(7) yes
C12 C28 C44 C19 97.6(4) yes
C12 C28 C44 C27 -14.6(6) yes
C19 C28 C44 C19 0.0(3) yes
C19 C28 C44 C27 -112.2(5) yes
C43 C30 C39 C23 81.3(6) yes
C43 C30 C39 C40 -157.1(5) yes
C43 C30 C39 C42 -32.8(7) yes
C39 C30 C43 C17 6.9(8) yes
S1 C31 C46 C15 7.5(5) yes
S1 C31 C46 C18 -171.8(3) yes
C21 C31 C46 C15 -177.7(4) yes
C21 C31 C46 C18 2.9(7) yes
C9 C33 C42 C9 0.0(3) yes
C9 C33 C42 C39 97.0(4) yes
C17 C33 C42 C9 -112.3(5) yes
C17 C33 C42 C39 -15.3(7) yes
C27 C37 C45 C12 3.1(8) yes
C23 C39 C42 C9 -14.7(5) yes
C23 C39 C42 C33 -81.2(5) yes
C30 C39 C42 C9 101.6(5) yes
C30 C39 C42 C33 35.1(6) yes
C40 C39 C42 C9 -134.9(5) yes
C40 C39 C42 C33 158.6(5) yes
